data_7718633
loop_
_publ_author_name
'Kirk, Ryan M.'
'Hill, Anthony F.'

_publ_section_title
;
 Pnictogen-functionalised isocyanide ligands.
;
_journal_issue 22
_journal_name_full 'Dalton transactions (Cambridge, England : 2003)'
_journal_page_first 8881
_journal_page_last 8887
_journal_paper_doi 10.1039/d5dt00992h
_journal_volume 54
_journal_year 2025
_chemical_formula_moiety 'C14 H18 As N O5 W'
_chemical_formula_sum 'C14 H18 As N O5 W'
_chemical_formula_weight 539.06
_chemical_properties_physical Air-sensitive
_space_group_crystal_system orthorhombic
_space_group_IT_number 62
_space_group_name_Hall '-P 2ac 2n'
_space_group_name_H-M_alt 'P n m a'
_atom_sites_solution_hydrogens geom
_atom_sites_solution_primary dual
_audit_creation_date 2024-09-22
_audit_creation_method
;
Olex2 1.3
(compiled 2020.11.12 svn.r5f609507 for OlexSys, GUI svn.r6408)
;
_audit_update_record
;
2024-11-20 deposited with the CCDC.	2025-04-30 downloaded from the CCDC.
;
_cell_angle_alpha 90
_cell_angle_beta 90
_cell_angle_gamma 90
_cell_formula_units_Z 4
_cell_length_a 22.2713(2)
_cell_length_b 13.80740(10)
_cell_length_c 5.94700(10)
_cell_measurement_reflns_used 6068
_cell_measurement_temperature 150.00(10)
_cell_measurement_theta_max 77.6180
_cell_measurement_theta_min 3.1200
_cell_volume 1828.75(4)
_computing_cell_refinement 'CrysAlisPro 1.171.42.85a (Rigaku OD, 2023)'
_computing_data_collection 'CrysAlisPro 1.171.42.85a (Rigaku OD, 2023)'
_computing_data_reduction 'CrysAlisPro 1.171.42.85a (Rigaku OD, 2023)'
_computing_molecular_graphics 'Olex2 1.3 (Dolomanov et al., 2009)'
_computing_publication_material 'Olex2 1.3 (Dolomanov et al., 2009)'
_computing_structure_refinement 'SHELXL 2018/3 (Sheldrick, 2015)'
_computing_structure_solution 'SHELXT 2018/2 (Sheldrick, 2018)'
_diffrn_ambient_environment N~2~
_diffrn_ambient_temperature 150.00(10)
_diffrn_detector 'Hybrid Pixel Array Detector'
_diffrn_detector_area_resol_mean 10.0000
_diffrn_detector_type HyPix
_diffrn_measured_fraction_theta_full 1.000
_diffrn_measured_fraction_theta_max 0.982
_diffrn_measurement_details
;
List of Runs (angles in degrees, time in seconds):

  # Type    Start    End  Width  t~exp~   \w     \q     \k     \f   Frames
#--------------------------------------------------------------------------
  1  \w    -32.00  -6.00   0.50    0.50    --  -46.45 103.00  17.00   52
  2  \w    106.00 150.00   0.50    0.50    --  107.75 100.00 -76.00   88
  3  \w     33.00  58.00   0.50    0.50    --  107.75 -33.00  15.00   50
  4  \w     96.00 145.00   0.50    0.50    --  107.75  33.00 174.00   98
  5  \w    149.00 176.00   0.50    0.50    --  107.75  33.00 174.00   54
  6  \w     36.00  75.00   0.50    0.50    --  107.75-103.00 -84.00   78
  7  \w     -5.00  20.00   0.50    0.50    --  -46.45  19.00-150.00   50
  8  \w     -8.00  28.00   0.50    0.50    --  -46.45  19.00 -30.00   72
  9  \w     -9.00  21.00   0.50    0.50    --  -46.45  33.00 174.00   60
 10  \w     -8.00  28.00   0.50    0.50    --  -46.45  19.00 -90.00   72
 11  \w    -22.00  13.00   0.50    0.50    --  -46.45  38.00 120.00   70
 12  \w     32.00  58.00   0.50    0.50    --  107.75 -30.00 150.00   52
 13  \w     40.00  68.00   0.50    0.50    --  107.75 -45.00 -90.00   56
 14  \w     32.00  57.00   0.50    0.50    --  107.75 -30.00   0.00   50
 15  \w     63.00 109.00   0.50    0.50    --  107.75-125.00 -90.00   92
 16  \w     36.00  66.00   0.50    0.50    --  107.75 -45.00 150.00   60
 17  \w     38.00  73.00   0.50    0.50    --  107.75 -61.00   0.00   70
 18  \w     52.00  89.00   0.50    0.50    --  107.75 -61.00-120.00   74
 19  \w     38.00  70.00   0.50    0.50    --  107.75 -45.00 -60.00   64
;
_diffrn_measurement_device 'four-circle diffractometer'
_diffrn_measurement_device_type 'SuperNova, Dual, Cu at home/near, HyPix'
_diffrn_measurement_method '\w scans'
_diffrn_orient_matrix_type 'CrysAlisPro convention (1999,Acta A55,543-557)'
_diffrn_orient_matrix_UB_11 -0.0552730000
_diffrn_orient_matrix_UB_12 0.0669274000
_diffrn_orient_matrix_UB_13 -0.0094628000
_diffrn_orient_matrix_UB_21 0.0369060000
_diffrn_orient_matrix_UB_22 0.0820897000
_diffrn_orient_matrix_UB_23 0.1078358000
_diffrn_orient_matrix_UB_31 0.0192387000
_diffrn_orient_matrix_UB_32 0.0349952000
_diffrn_orient_matrix_UB_33 -0.2353476000
_diffrn_radiation_monochromator mirror
_diffrn_radiation_probe x-ray
_diffrn_radiation_type 'Cu K\a'
_diffrn_radiation_wavelength 1.54184
_diffrn_reflns_av_R_equivalents 0.0292
_diffrn_reflns_av_unetI/netI 0.0225
_diffrn_reflns_Laue_measured_fraction_full 1.000
_diffrn_reflns_Laue_measured_fraction_max 0.982
_diffrn_reflns_limit_h_max 28
_diffrn_reflns_limit_h_min -28
_diffrn_reflns_limit_k_max 17
_diffrn_reflns_limit_k_min -14
_diffrn_reflns_limit_l_max 4
_diffrn_reflns_limit_l_min -7
_diffrn_reflns_number 7592
_diffrn_reflns_point_group_measured_fraction_full 1.000
_diffrn_reflns_point_group_measured_fraction_max 0.982
_diffrn_reflns_theta_full 67.684
_diffrn_reflns_theta_max 78.051
_diffrn_reflns_theta_min 3.970
_diffrn_source 'micro-focus sealed X-ray tube'
_diffrn_source_type 'SuperNova (Cu) X-ray Source'
_exptl_absorpt_coefficient_mu 13.901
_exptl_absorpt_correction_T_max 0.34913
_exptl_absorpt_correction_T_min 0.26864
_exptl_absorpt_correction_type sphere
_exptl_absorpt_process_details
;
CrysAlisPro 1.171.42.85a (Rigaku Oxford Diffraction, 2023)
Spherical absorption correction
using equivalent radius and absorption coefficient.
Empirical absorption correction using spherical harmonics,
implemented in SCALE3 ABSPACK scaling algorithm.
;
_exptl_crystal_colour yellow
_exptl_crystal_colour_primary yellow
_exptl_crystal_density_diffrn 1.958
_exptl_crystal_description prism
_exptl_crystal_F_000 1024
_exptl_crystal_recrystallization_method 'Re-crystallisation from solvent: benzene'
_exptl_crystal_size_max 0.33
_exptl_crystal_size_mid 0.23
_exptl_crystal_size_min 0.05
_exptl_crystal_size_rad 0.066
_refine_diff_density_max 2.699
_refine_diff_density_min -1.353
_refine_diff_density_rms 0.188
_refine_ls_extinction_method none
_refine_ls_goodness_of_fit_ref 1.124
_refine_ls_hydrogen_treatment constr
_refine_ls_matrix_type full
_refine_ls_number_parameters 112
_refine_ls_number_reflns 2010
_refine_ls_number_restraints 0
_refine_ls_restrained_S_all 1.124
_refine_ls_R_factor_all 0.0357
_refine_ls_R_factor_gt 0.0351
_refine_ls_shift/su_max 0.002
_refine_ls_shift/su_mean 0.000
_refine_ls_structure_factor_coef Fsqd
_refine_ls_weighting_details 'w=1/[\s^2^(Fo^2^)+(0.0485P)^2^+7.8339P] where P=(Fo^2^+2Fc^2^)/3'
_refine_ls_weighting_scheme calc
_refine_ls_wR_factor_gt 0.0940
_refine_ls_wR_factor_ref 0.0944
_reflns_Friedel_coverage 0.000
_reflns_number_gt 1955
_reflns_number_total 2010
_reflns_threshold_expression 'I > 2\s(I)'
_cod_data_source_file d5dt00992h2.cif
_cod_data_source_block rmk_360_scale
_cod_depositor_comments 'Adding full bibliography for 7718628--7718640.cif.'
_cod_database_code 7718633
_shelx_shelxl_version_number 2018/3
_chemical_oxdiff_formula C14H18As1W1N1O5
_chemical_oxdiff_usercomment 'benzene evap'
_shelx_space_group_comment
;
The symmetry employed for this shelxl refinement is uniquely defined
by the following loop, which should always be used as a source of
symmetry information in preference to the above space-group names.
They are only intended as comments.
;
_shelx_estimated_absorpt_t_max 0.543
_shelx_estimated_absorpt_t_min 0.091
_olex2_refinement_description
;
1.a Idealised Me refined as rotating group:
 C7(H7A,H7B,H7C), C8(H8A,H8B,H8C), C6(H6A,H6B,H6C)
;
_ins_header
;
TITL RMK_360_scale in Pnma 
REM Pnma (#62, found as Pcmn in -cba setting)
CELL 1.54184  22.271304  13.807379   5.946994  90.0000  90.0000  90.0000
ZERR    4.00   0.000215   0.000130   0.000062   0.0000   0.0000   0.0000
LATT  1
SYMM -x+1/2,-y, z+1/2 
SYMM -x, y+1/2,-z 
SYMM  x+1/2,-y+1/2,-z+1/2 
SFAC C H N O As W
UNIT 56.00 72.00 4.00 20.00 4.00 4.00
REM  CrysAlisPro recorded range (K): Min=150.0; max=150.0; aver:150.0
TEMP -123
SIZE 0.05 0.23 0.33
TREF
HKLF 4
END
;
_olex2_submission_special_instructions 'No special instructions were received'
_oxdiff_exptl_absorpt_empirical_details
;
Empirical correction (ABSPACK) includes:
- Absorption correction using spherical harmonics
- Frame scaling
;
_oxdiff_exptl_absorpt_empirical_full_max 2.703
_oxdiff_exptl_absorpt_empirical_full_min 0.669

loop_
_space_group_symop_operation_xyz
'x, y, z'
'-x+1/2, -y, z+1/2'
'-x, y+1/2, -z'
'x+1/2, -y+1/2, -z+1/2'
'-x, -y, -z'
'x-1/2, y, -z-1/2'
'x, -y-1/2, z'
'-x-1/2, y-1/2, z-1/2'

loop_
_atom_site_label
_atom_site_type_symbol
_atom_site_fract_x
_atom_site_fract_y
_atom_site_fract_z
_atom_site_U_iso_or_equiv
_atom_site_adp_type
_atom_site_occupancy
_atom_site_site_symmetry_order
_atom_site_calc_flag
_atom_site_refinement_flags_posn
_atom_site_refinement_flags_adp
_atom_site_refinement_flags_occupancy
_atom_site_disorder_assembly
_atom_site_disorder_group
W1 W 0.80419(2) 0.750000 0.46688(6) 0.02800(13) Uani 1 2 d S T P . .
As1 As 0.60282(3) 0.750000 0.89493(12) 0.02270(18) Uani 1 2 d S T P . .
O2 O 0.85557(19) 0.9079(3) 0.8059(7) 0.0459(10) Uani 1 1 d . . . . .
N1 N 0.6768(3) 0.750000 0.7401(11) 0.0335(13) Uani 1 2 d S T P . .
O1 O 0.9255(3) 0.750000 0.1858(12) 0.0546(17) Uani 1 2 d S T P . .
C5 C 0.5708(2) 0.6303(3) 0.7469(8) 0.0291(10) Uani 1 1 d . . . . .
C2 C 0.8371(2) 0.8532(4) 0.6820(9) 0.0330(11) Uani 1 1 d . . . . .
O3 O 0.7479(2) 0.5845(4) 0.1559(9) 0.0593(12) Uani 1 1 d . . . . .
C1 C 0.8803(3) 0.750000 0.2852(14) 0.0358(16) Uani 1 2 d S T P . .
C4 C 0.7217(3) 0.750000 0.6498(13) 0.0292(14) Uani 1 2 d S T P . .
C7 C 0.5732(3) 0.6280(5) 0.4931(10) 0.0471(15) Uani 1 1 d . . . . .
H7A H 0.543357 0.673155 0.432178 0.071 Uiso 1 1 calc R U . . .
H7B H 0.564332 0.562352 0.440193 0.071 Uiso 1 1 calc R U . . .
H7C H 0.613326 0.647133 0.442417 0.071 Uiso 1 1 calc R U . . .
C8 C 0.5063(2) 0.6210(4) 0.8283(13) 0.0466(14) Uani 1 1 d . . . . .
H8A H 0.504757 0.632278 0.990887 0.070 Uiso 1 1 calc R U . . .
H8B H 0.491353 0.555842 0.794925 0.070 Uiso 1 1 calc R U . . .
H8C H 0.481204 0.669043 0.751412 0.070 Uiso 1 1 calc R U . . .
C3 C 0.7680(2) 0.6444(5) 0.2657(10) 0.0396(12) Uani 1 1 d . . . . .
C6 C 0.6087(3) 0.5491(4) 0.8415(11) 0.0409(12) Uani 1 1 d . . . . .
H6A H 0.649906 0.555081 0.785292 0.061 Uiso 1 1 calc R U . . .
H6B H 0.591934 0.486715 0.794553 0.061 Uiso 1 1 calc R U . . .
H6C H 0.608840 0.552982 1.006060 0.061 Uiso 1 1 calc R U . . .

loop_
_atom_site_aniso_label
_atom_site_aniso_U_11
_atom_site_aniso_U_22
_atom_site_aniso_U_33
_atom_site_aniso_U_23
_atom_site_aniso_U_13
_atom_site_aniso_U_12
W1 0.01897(18) 0.0323(2) 0.0327(2) 0.000 0.00356(11) 0.000
As1 0.0202(3) 0.0252(3) 0.0227(3) 0.000 0.0008(3) 0.000
O2 0.047(2) 0.044(2) 0.047(2) -0.007(2) 0.0012(19) -0.0104(19)
N1 0.027(3) 0.036(3) 0.037(3) 0.000 0.003(3) 0.000
O1 0.026(3) 0.081(5) 0.057(4) 0.000 0.018(3) 0.000
C5 0.031(2) 0.024(2) 0.033(2) 0.001(2) -0.0014(19) -0.0035(19)
C2 0.025(2) 0.037(3) 0.037(3) 0.006(2) 0.006(2) -0.001(2)
O3 0.050(2) 0.069(3) 0.059(3) -0.022(3) -0.003(2) -0.013(2)
C1 0.024(3) 0.043(4) 0.040(4) 0.000 0.005(3) 0.000
C4 0.022(3) 0.030(3) 0.036(4) 0.000 0.001(3) 0.000
C7 0.073(4) 0.034(3) 0.034(3) -0.006(2) -0.007(3) -0.011(3)
C8 0.032(3) 0.036(3) 0.072(4) -0.003(3) 0.002(3) -0.012(2)
C3 0.028(2) 0.049(3) 0.042(3) -0.003(3) 0.004(2) 0.001(2)
C6 0.045(3) 0.025(2) 0.053(3) 0.000(2) -0.002(3) 0.002(2)

loop_
_atom_type_symbol
_atom_type_description
_atom_type_scat_dispersion_real
_atom_type_scat_dispersion_imag
_atom_type_scat_source
C C 0.0181 0.0091 'International Tables Vol C Tables 4.2.6.8 and 6.1.1.4'
H H 0.0000 0.0000 'International Tables Vol C Tables 4.2.6.8 and 6.1.1.4'
N N 0.0311 0.0180 'International Tables Vol C Tables 4.2.6.8 and 6.1.1.4'
O O 0.0492 0.0322 'International Tables Vol C Tables 4.2.6.8 and 6.1.1.4'
As As -0.9300 1.0051 'International Tables Vol C Tables 4.2.6.8 and 6.1.1.4'
W W -5.4734 5.5774 'International Tables Vol C Tables 4.2.6.8 and 6.1.1.4'

loop_
_exptl_crystal_face_index_h
_exptl_crystal_face_index_k
_exptl_crystal_face_index_l
_exptl_crystal_face_perp_dist
-4 -3 3 0.0696
2 9 0 0.1009
3 -3 -4 0.0736
14 0 0 0.0238
-14 -1 0 0.0099

loop_
_geom_angle_atom_site_label_1
_geom_angle_atom_site_label_2
_geom_angle_atom_site_label_3
_geom_angle
_geom_angle_site_symmetry_1
_geom_angle_site_symmetry_3
_geom_angle_publ_flag
C2 W1 C2 88.1(3) 7_575 . ?
C2 W1 C4 89.41(19) . . ?
C2 W1 C4 89.40(19) 7_575 . ?
C2 W1 C3 176.8(2) . . ?
C2 W1 C3 176.8(2) 7_575 7_575 ?
C2 W1 C3 90.6(2) 7_575 . ?
C1 W1 C2 91.9(2) . . ?
C1 W1 C2 91.9(2) . 7_575 ?
C1 W1 C4 178.1(3) . . ?
C1 W1 C3 91.0(2) . 7_575 ?
C1 W1 C3 91.0(2) . . ?
C3 W1 C2 90.6(2) 7_575 . ?
C3 W1 C4 87.7(2) . . ?
C3 W1 C4 87.7(2) 7_575 . ?
C3 W1 C3 90.6(3) 7_575 . ?
N1 As1 C5 95.51(19) . . ?
N1 As1 C5 95.51(19) . 7_575 ?
C5 As1 C5 111.2(3) 7_575 . ?
C4 N1 As1 179.1(7) . . ?
C7 C5 As1 116.4(4) . . ?
C7 C5 C8 110.4(5) . . ?
C7 C5 C6 109.7(5) . . ?
C8 C5 As1 105.4(4) . . ?
C6 C5 As1 104.5(3) . . ?
C6 C5 C8 110.3(5) . . ?
O2 C2 W1 177.7(5) . . ?
O1 C1 W1 177.9(7) . . ?
N1 C4 W1 177.6(7) . . ?
C5 C7 H7A 109.5 . . ?
C5 C7 H7B 109.5 . . ?
C5 C7 H7C 109.5 . . ?
H7A C7 H7B 109.5 . . ?
H7A C7 H7C 109.5 . . ?
H7B C7 H7C 109.5 . . ?
C5 C8 H8A 109.5 . . ?
C5 C8 H8B 109.5 . . ?
C5 C8 H8C 109.5 . . ?
H8A C8 H8B 109.5 . . ?
H8A C8 H8C 109.5 . . ?
H8B C8 H8C 109.5 . . ?
O3 C3 W1 179.0(6) . . ?
C5 C6 H6A 109.5 . . ?
C5 C6 H6B 109.5 . . ?
C5 C6 H6C 109.5 . . ?
H6A C6 H6B 109.5 . . ?
H6A C6 H6C 109.5 . . ?
H6B C6 H6C 109.5 . . ?

loop_
_geom_bond_atom_site_label_1
_geom_bond_atom_site_label_2
_geom_bond_distance
_geom_bond_site_symmetry_2
_geom_bond_publ_flag
W1 C2 2.051(6) . ?
W1 C2 2.051(6) 7_575 ?
W1 C1 2.011(7) . ?
W1 C4 2.134(7) . ?
W1 C3 2.051(6) . ?
W1 C3 2.051(6) 7_575 ?
As1 N1 1.888(6) . ?
As1 C5 2.003(5) . ?
As1 C5 2.003(5) 7_575 ?
O2 C2 1.132(7) . ?
N1 C4 1.135(10) . ?
O1 C1 1.166(9) . ?
C5 C7 1.510(7) . ?
C5 C8 1.522(7) . ?
C5 C6 1.511(7) . ?
O3 C3 1.145(7) . ?
C7 H7A 0.9800 . ?
C7 H7B 0.9800 . ?
C7 H7C 0.9800 . ?
C8 H8A 0.9800 . ?
C8 H8B 0.9800 . ?
C8 H8C 0.9800 . ?
C6 H6A 0.9800 . ?
C6 H6B 0.9800 . ?
C6 H6C 0.9800 . ?

loop_
_exptl_oxdiff_crystal_face_indexfrac_h
_exptl_oxdiff_crystal_face_indexfrac_k
_exptl_oxdiff_crystal_face_indexfrac_l
_exptl_oxdiff_crystal_face_x
_exptl_oxdiff_crystal_face_y
_exptl_oxdiff_crystal_face_z
-3.9982 -3.4167 3.4028 -0.0399 -0.0611 -0.9973
2.0735 8.8604 -0.1882 0.4802 0.7836 0.3943
2.6967 -3.2354 -3.5273 -0.3322 -0.5464 0.7688
14.4415 -0.2845 -0.0895 -0.8164 0.5000 0.2889
-14.4253 -0.5269 -0.0731 0.7628 -0.5835 -0.2788
